data_4343406
loop_
_publ_author_name
'Thompson, John R.'
'Katz, Michael J.'
'Williams, Vance E.'
'Leznoff, Daniel B.'

_publ_section_title
;
 Structural Design Parameters for Highly Birefringent Coordination
 Polymers.
;
_journal_issue 13
_journal_name_full 'Inorganic chemistry'
_journal_page_first 6462
_journal_page_last 6471
_journal_paper_doi 10.1021/acs.inorgchem.5b00749
_journal_volume 54
_journal_year 2015
_chemical_formula_moiety 'C21 H11 Au2 Cd N7'
_chemical_formula_sum 'C21 H11 Au2 Cd N7'
_chemical_formula_weight 867.70
_space_group_IT_number 14
_symmetry_cell_setting monoclinic
_symmetry_space_group_name_Hall '-P 2ybc'
_symmetry_space_group_name_H-M 'P 1 21/c 1'
_atom_sites_solution_hydrogens geom
_cell_angle_alpha 90
_cell_angle_beta 114.964(4)
_cell_angle_gamma 90
_cell_formula_units_Z 4
_cell_length_a 10.162(4)
_cell_length_b 25.868(9)
_cell_length_c 9.658(3)
_cell_measurement_reflns_used 3591
_cell_measurement_temperature 150(2)
_cell_measurement_theta_max 27.62
_cell_measurement_theta_min 2.41
_cell_volume 2301.6(14)
_computing_cell_refinement 'Bruker SAINT'
_computing_data_collection 'Bruker APEX2'
_computing_data_reduction 'Bruker SAINT'
_computing_structure_refinement 'SHELXL-2014 (Sheldrick 2014)'
_computing_structure_solution 'SHELXS-97 (Sheldrick 2008)'
_diffrn_ambient_temperature 150(2)
_diffrn_measured_fraction_theta_full 0.999
_diffrn_measured_fraction_theta_max 0.999
_diffrn_measurement_device_type 'Bruker APEX-II CCD'
_diffrn_measurement_method '\w scans'
_diffrn_radiation_monochromator graphite
_diffrn_radiation_type Synchrotron
_diffrn_radiation_wavelength 0.77490
_diffrn_reflns_av_R_equivalents 0.1597
_diffrn_reflns_limit_h_max 12
_diffrn_reflns_limit_h_min -12
_diffrn_reflns_limit_k_max 31
_diffrn_reflns_limit_k_min -31
_diffrn_reflns_limit_l_max 11
_diffrn_reflns_limit_l_min -11
_diffrn_reflns_number 23421
_diffrn_reflns_theta_full 27.706
_diffrn_reflns_theta_max 27.825
_diffrn_reflns_theta_min 2.410
_exptl_absorpt_coefficient_mu 16.914
_exptl_absorpt_correction_T_max 0.7456
_exptl_absorpt_correction_T_min 0.4371
_exptl_absorpt_correction_type multi-scan
_exptl_absorpt_process_details '(Sheldrich , 1996)'
_exptl_crystal_colour colourless
_exptl_crystal_density_diffrn 2.504
_exptl_crystal_description block
_exptl_crystal_F_000 1568
_exptl_crystal_size_max 0.02
_exptl_crystal_size_mid 0.015
_exptl_crystal_size_min 0.01
_refine_diff_density_max 1.744
_refine_diff_density_min -0.766
_refine_ls_extinction_method none
_refine_ls_goodness_of_fit_ref 1.018
_refine_ls_hydrogen_treatment constr
_refine_ls_matrix_type full
_refine_ls_number_parameters 280
_refine_ls_number_reflns 4221
_refine_ls_number_restraints 282
_refine_ls_restrained_S_all 0.991
_refine_ls_R_factor_all 0.1746
_refine_ls_R_factor_gt 0.0741
_refine_ls_shift/su_max 0.000
_refine_ls_shift/su_mean 0.000
_refine_ls_structure_factor_coef Fsqd
_refine_ls_weighting_details
;
  w=1/[\s^2^(Fo^2^)+(0.0666P)^2^+18.2819P]
 where P=(Fo^2^+2Fc^2^)/3
;
_refine_ls_weighting_scheme calc
_refine_ls_wR_factor_gt 0.1727
_refine_ls_wR_factor_ref 0.2138
_reflns_Friedel_coverage 0.000
_reflns_number_gt 1793
_reflns_number_total 4221
_reflns_threshold_expression 'I > 2\s(I)'
_cod_data_source_file ic5b00749_si_002.cif
_cod_data_source_block CdPhenpyAu
_cod_depositor_comments
;
The following automatic conversions were performed:

'_symmetry_cell_setting' value 'Monoclinic' changed to 'monoclinic'
according to
/usr/data/users/saulius/crontab/automatic-downloads/rss-feeds/ACS/lib/dictionaries/cif_core.dic
dictionary named 'cif_core.dic' version 2.4.2 from 2011-04-26.

'_exptl_absorpt_correction_type' value 'Multi-scan' changed to
'multi-scan' according to
/usr/data/users/saulius/crontab/automatic-downloads/rss-feeds/ACS/lib/dictionaries/cif_core.dic
dictionary named 'cif_core.dic' version 2.4.2 from 2011-04-26.

Automatic conversion script
Id: cif_fix_values 3271 2015-04-21 07:52:19Z andrius 

 Adding full bibliography for 4343402--4343407.cif.
;
_cod_original_sg_symbol_H-M 'P 21/c'
_cod_database_code 4343406

loop_
_symmetry_equiv_pos_as_xyz
'x, y, z'
'-x, y+1/2, -z+1/2'
'-x, -y, -z'
'x, -y-1/2, z-1/2'

loop_
_atom_site_label
_atom_site_type_symbol
_atom_site_fract_x
_atom_site_fract_y
_atom_site_fract_z
_atom_site_U_iso_or_equiv
_atom_site_adp_type
_atom_site_occupancy
_atom_site_site_symmetry_order
_atom_site_calc_flag
_atom_site_refinement_flags_posn
_atom_site_refinement_flags_adp
Au1 Au 0.13803(11) 0.38958(5) 0.20502(11) 0.1121(5) Uani 1 1 d . U
Cd1 Cd 0.63658(17) 0.39309(8) 0.69884(18) 0.0919(6) Uani 1 1 d . U
N1 N 0.488(2) 0.4511(10) 0.756(2) 0.107(4) Uani 1 1 d . U
C1 C 0.492(3) 0.5022(13) 0.755(3) 0.113(7) Uani 1 1 d . U
H1 H 0.5634 0.5189 0.7309 0.136 Uiso 1 1 calc R U
Au2 Au 0.92121(12) 0.54361(5) 0.56455(11) 0.1148(6) Uani 1 1 d . U
N2 N 0.482(2) 0.3448(10) 0.767(2) 0.101(4) Uani 1 1 d . U
C2 C 0.397(3) 0.5319(13) 0.788(3) 0.125(7) Uani 1 1 d . U
H2 H 0.4001 0.5685 0.7817 0.150 Uiso 1 1 calc R U
N3 N 0.675(2) 0.3021(9) 0.691(2) 0.104(5) Uani 1 1 d . U
C3 C 0.294(3) 0.5082(14) 0.832(3) 0.117(6) Uani 1 1 d . U
H3 H 0.2297 0.5289 0.8562 0.140 Uiso 1 1 calc R U
N4 N 0.467(2) 0.3856(9) 0.447(2) 0.116(6) Uani 1 1 d . U
C4 C 0.289(3) 0.4547(15) 0.839(3) 0.119(6) Uani 1 1 d . U
C5 C 0.389(3) 0.4276(13) 0.804(2) 0.107(5) Uani 1 1 d . U
N5 N -0.173(2) 0.3916(9) -0.058(2) 0.119(8) Uani 1 1 d . U
C6 C 0.391(3) 0.3706(13) 0.809(2) 0.104(5) Uani 1 1 d . U
N6 N 0.757(2) 0.4518(10) 0.633(2) 0.117(6) Uani 1 1 d . U
C7 C 0.286(4) 0.3446(16) 0.839(4) 0.141(9) Uani 1 1 d . U
N7 N 1.038(4) 0.6453(14) 0.500(4) 0.202(13) Uani 1 1 d . U
C8 C 0.185(4) 0.3715(16) 0.873(4) 0.147(9) Uani 1 1 d . U
H8 H 0.1158 0.3532 0.8966 0.177 Uiso 1 1 calc R U
C9 C 0.185(4) 0.4245(16) 0.873(4) 0.147(9) Uani 1 1 d . U
H9 H 0.1149 0.4423 0.8959 0.177 Uiso 1 1 calc R U
C20 C 0.823(2) 0.4871(11) 0.608(3) 0.103(8) Uani 1 1 d . U
C19 C -0.061(2) 0.3926(10) 0.039(2) 0.104(8) Uani 1 1 d . U
C18 C 0.348(3) 0.3852(12) 0.356(3) 0.121(10) Uani 1 1 d . U
C17 C 0.769(3) 0.2829(13) 0.646(3) 0.119(7) Uani 1 1 d . U
H17 H 0.8228 0.3067 0.6148 0.143 Uiso 1 1 calc R U
C16 C 0.799(4) 0.2293(13) 0.639(3) 0.134(8) Uani 1 1 d . U
H16 H 0.8683 0.2167 0.6056 0.161 Uiso 1 1 calc R U
C15 C 0.710(4) 0.1957(14) 0.688(4) 0.153(11) Uani 1 1 d . U
H15 H 0.7264 0.1594 0.6908 0.183 Uiso 1 1 calc R U
C14 C 0.605(3) 0.2139(13) 0.730(3) 0.133(8) Uani 1 1 d . U
H14 H 0.5471 0.1921 0.7610 0.160 Uiso 1 1 calc R U
C13 C 0.592(3) 0.2715(13) 0.723(3) 0.110(6) Uani 1 1 d . U
C12 C 0.487(3) 0.2949(13) 0.771(3) 0.113(6) Uani 1 1 d . U
C11 C 0.388(3) 0.2569(15) 0.811(3) 0.149(10) Uani 1 1 d . U
H11 H 0.3937 0.2203 0.8193 0.178 Uiso 1 1 calc R U
C10 C 0.289(4) 0.2904(16) 0.833(4) 0.152(10) Uani 1 1 d . U
H10 H 0.2115 0.2736 0.8458 0.182 Uiso 1 1 calc R U
C21 C 1.001(4) 0.6050(15) 0.526(3) 0.159(13) Uani 1 1 d . U

loop_
_atom_site_aniso_label
_atom_site_aniso_U_11
_atom_site_aniso_U_22
_atom_site_aniso_U_33
_atom_site_aniso_U_23
_atom_site_aniso_U_13
_atom_site_aniso_U_12
Au1 0.0615(6) 0.1624(12) 0.0638(6) 0.0058(6) -0.0207(4) -0.0088(6)
Cd1 0.0501(9) 0.1326(16) 0.0589(10) 0.0120(10) -0.0100(7) -0.0102(9)
N1 0.065(8) 0.163(9) 0.059(9) 0.004(7) -0.007(7) -0.002(7)
C1 0.072(12) 0.161(10) 0.087(15) 0.005(9) 0.015(11) 0.007(8)
Au2 0.0833(7) 0.1675(12) 0.0623(6) 0.0065(7) 0.0004(5) -0.0364(7)
N2 0.065(8) 0.157(9) 0.054(9) 0.004(7) -0.001(7) -0.016(7)
C2 0.086(13) 0.174(12) 0.097(17) 0.000(10) 0.021(13) 0.017(9)
N3 0.078(9) 0.152(8) 0.055(10) 0.006(7) 0.003(7) -0.008(7)
C3 0.066(11) 0.191(12) 0.053(12) 0.004(10) -0.013(9) 0.008(9)
N4 0.067(8) 0.188(16) 0.057(7) 0.015(8) -0.007(6) -0.018(8)
C4 0.071(10) 0.191(12) 0.060(12) 0.000(10) -0.008(9) 0.001(9)
C5 0.057(9) 0.176(10) 0.050(11) 0.002(8) -0.016(8) -0.006(7)
N5 0.066(9) 0.17(2) 0.075(11) 0.005(12) -0.021(8) -0.003(10)
C6 0.060(9) 0.174(10) 0.045(11) 0.000(8) -0.010(8) -0.012(7)
N6 0.083(11) 0.167(12) 0.079(12) 0.010(10) 0.011(9) -0.025(9)
C7 0.105(14) 0.188(12) 0.13(2) -0.006(11) 0.051(16) -0.020(9)
N7 0.23(2) 0.202(14) 0.18(2) 0.016(12) 0.085(15) -0.066(12)
C8 0.108(15) 0.204(14) 0.12(2) -0.006(13) 0.044(16) -0.011(11)
C9 0.103(14) 0.204(14) 0.12(2) -0.005(13) 0.034(16) -0.008(11)
C20 0.057(12) 0.149(13) 0.077(15) 0.018(12) 0.002(11) -0.007(10)
C19 0.063(9) 0.15(2) 0.060(11) -0.017(12) -0.012(8) 0.008(10)
C18 0.068(8) 0.18(3) 0.070(12) 0.012(14) -0.015(8) -0.011(10)
C17 0.100(14) 0.150(13) 0.096(17) 0.012(11) 0.032(13) -0.002(10)
C16 0.126(17) 0.153(13) 0.11(2) 0.008(12) 0.039(16) 0.004(11)
C15 0.15(2) 0.163(14) 0.15(3) 0.013(12) 0.06(2) -0.001(11)
C14 0.118(17) 0.161(11) 0.101(19) 0.004(10) 0.028(15) -0.009(9)
C13 0.090(11) 0.157(9) 0.061(13) 0.007(8) 0.011(10) -0.013(8)
C12 0.094(11) 0.158(9) 0.070(14) 0.007(8) 0.019(11) -0.012(7)
C11 0.131(17) 0.187(13) 0.14(3) 0.003(11) 0.066(18) -0.021(10)
C10 0.129(17) 0.190(13) 0.14(3) -0.006(12) 0.066(19) -0.023(10)
C21 0.17(3) 0.200(16) 0.067(17) 0.004(14) 0.007(18) -0.072(18)

loop_
_atom_type_symbol
_atom_type_description
_atom_type_scat_dispersion_real
_atom_type_scat_dispersion_imag
_atom_type_scat_source
C C -0.0020 0.0020 'International Tables Vol C Tables 4.2.6.8 and 6.1.1.4'
H H 0.0000 0.0000 'International Tables Vol C Tables 4.2.6.8 and 6.1.1.4'
N N -0.0031 0.0040 'International Tables Vol C Tables 4.2.6.8 and 6.1.1.4'
Cd Cd -0.9197 1.4096 'International Tables Vol C Tables 4.2.6.8 and 6.1.1.4'
Au Au -3.5036 10.1233 'International Tables Vol C Tables 4.2.6.8 and 6.1.1.4'

loop_
_geom_angle_atom_site_label_1
_geom_angle_atom_site_label_2
_geom_angle_atom_site_label_3
_geom_angle
_geom_angle_site_symmetry_1
_geom_angle_site_symmetry_3
C19 Au1 C18 174.0(11) . .
C19 Au1 Au2 96.8(7) . 3_666
C18 Au1 Au2 88.7(9) . 3_666
N6 Cd1 N2 168.9(9) . .
N6 Cd1 N4 90.8(7) . .
N2 Cd1 N4 87.6(7) . .
N6 Cd1 N5 88.7(8) . 1_656
N2 Cd1 N5 94.5(7) . 1_656
N4 Cd1 N5 171.6(8) . 1_656
N6 Cd1 N1 96.8(9) . .
N2 Cd1 N1 72.3(9) . .
N4 Cd1 N1 91.8(7) . .
N5 Cd1 N1 96.6(7) 1_656 .
N6 Cd1 N3 123.4(9) . .
N2 Cd1 N3 67.5(9) . .
N4 Cd1 N3 86.9(7) . .
N5 Cd1 N3 86.4(7) 1_656 .
N1 Cd1 N3 139.8(8) . .
C1 N1 C5 118(3) . .
C1 N1 Cd1 127(2) . .
C5 N1 Cd1 115(2) . .
N1 C1 C2 122(3) . .
N1 C1 H1 119.1 . .
C2 C1 H1 119.1 . .
C21 Au2 C20 172.6(16) . .
C21 Au2 Au1 84.4(12) . 3_666
C20 Au2 Au1 89.5(8) . 3_666
C21 Au2 Au2 100.5(13) . 3_766
C20 Au2 Au2 86.7(8) . 3_766
Au1 Au2 Au2 158.92(6) 3_666 3_766
C12 N2 C6 121(3) . .
C12 N2 Cd1 122(2) . .
C6 N2 Cd1 117(2) . .
C1 C2 C3 120(3) . .
C1 C2 H2 119.8 . .
C3 C2 H2 119.8 . .
C13 N3 C17 119(3) . .
C13 N3 Cd1 118(2) . .
C17 N3 Cd1 122(2) . .
C4 C3 C2 120(3) . .
C4 C3 H3 120.2 . .
C2 C3 H3 120.2 . .
C18 N4 Cd1 151(2) . .
C3 C4 C5 116(3) . .
C3 C4 C9 126(3) . .
C5 C4 C9 117(3) . .
C4 C5 N1 124(3) . .
C4 C5 C6 120(3) . .
N1 C5 C6 116(3) . .
C19 N5 Cd1 162(2) . 1_454
N2 C6 C7 121(3) . .
N2 C6 C5 119(3) . .
C7 C6 C5 120(3) . .
C20 N6 Cd1 174(2) . .
C6 C7 C8 121(4) . .
C6 C7 C10 116(4) . .
C8 C7 C10 122(4) . .
C9 C8 C7 120(4) . .
C9 C8 H8 120.1 . .
C7 C8 H8 120.1 . .
C8 C9 C4 123(4) . .
C8 C9 H9 118.7 . .
C4 C9 H9 118.7 . .
N6 C20 Au2 178(2) . .
N5 C19 Au1 176(2) . .
N4 C18 Au1 176(3) . .
N3 C17 C16 126(3) . .
N3 C17 H17 117.2 . .
C16 C17 H17 117.2 . .
C17 C16 C15 113(3) . .
C17 C16 H16 123.4 . .
C15 C16 H16 123.4 . .
C14 C15 C16 123(4) . .
C14 C15 H15 118.3 . .
C16 C15 H15 118.3 . .
C15 C14 C13 113(3) . .
C15 C14 H14 123.5 . .
C13 C14 H14 123.5 . .
N3 C13 C12 117(3) . .
N3 C13 C14 125(3) . .
C12 C13 C14 117(3) . .
N2 C12 C13 115(3) . .
N2 C12 C11 128(3) . .
C13 C12 C11 117(3) . .
C10 C11 C12 103(3) . .
C10 C11 H11 128.5 . .
C12 C11 H11 128.5 . .
C7 C10 C11 130(4) . .
C7 C10 H10 114.9 . .
C11 C10 H10 114.9 . .
N7 C21 Au2 173(4) . .

loop_
_geom_bond_atom_site_label_1
_geom_bond_atom_site_label_2
_geom_bond_distance
_geom_bond_site_symmetry_2
Au1 C19 1.98(2) .
Au1 C18 2.02(2) .
Au1 Au2 3.071(2) 3_666
Cd1 N6 2.21(2) .
Cd1 N2 2.31(2) .
Cd1 N4 2.321(18) .
Cd1 N5 2.331(18) 1_656
Cd1 N1 2.35(2) .
Cd1 N3 2.39(2) .
N1 C1 1.32(3) .
N1 C5 1.41(3) .
C1 C2 1.37(3) .
C1 H1 0.9500 .
Au2 C21 1.89(4) .
Au2 C20 1.92(3) .
Au2 Au1 3.071(2) 3_666
Au2 Au2 3.301(3) 3_766
N2 C12 1.29(3) .
N2 C6 1.33(3) .
C2 C3 1.42(4) .
C2 H2 0.9500 .
N3 C13 1.28(3) .
N3 C17 1.31(3) .
C3 C4 1.39(4) .
C3 H3 0.9500 .
N4 C18 1.15(3) .
C4 C5 1.39(4) .
C4 C9 1.46(4) .
C5 C6 1.48(4) .
N5 C19 1.13(3) .
N5 Cd1 2.331(18) 1_454
C6 C7 1.39(4) .
N6 C20 1.21(3) .
C7 C8 1.39(4) .
C7 C10 1.41(4) .
N7 C21 1.17(4) .
C8 C9 1.37(4) .
C8 H8 0.9500 .
C9 H9 0.9500 .
C17 C16 1.43(4) .
C17 H17 0.9500 .
C16 C15 1.46(4) .
C16 H16 0.9500 .
C15 C14 1.38(4) .
C15 H15 0.9500 .
C14 C13 1.50(4) .
C14 H14 0.9500 .
C13 C12 1.47(4) .
C12 C11 1.57(4) .
C11 C10 1.41(4) .
C11 H11 0.9500 .
C10 H10 0.9500 .
